data_4511499
loop_
_publ_author_name
'Zhang, Guoqi'
'Yang, Guoqiang'
'Ma, Jin Shi'

_publ_section_title
;
 Anion Control of the Self-Assembly of One-Dimensional Molecular Ladders
 vs Three-Dimensional Cross-like Arrays Based on a Bidentate Schiff Base
 Ligand
;
_journal_issue 8
_journal_name_full 'Crystal Growth &amp; Design'
_journal_page_first 1897
_journal_paper_doi 10.1021/cg060173l
_journal_volume 6
_journal_year 2006
_chemical_formula_sum 'C17 H20 N4 O5 Zn'
_chemical_formula_weight 425.74
_chemical_name_systematic
; 
 ? 
;
_space_group_IT_number 14
_symmetry_cell_setting monoclinic
_symmetry_space_group_name_Hall '-P 2yn'
_symmetry_space_group_name_H-M 'P 1 21/n 1'
_atom_sites_solution_hydrogens geom
_atom_sites_solution_primary direct
_atom_sites_solution_secondary difmap
_audit_creation_method SHELXL-97
_cell_angle_alpha 90.00
_cell_angle_beta 97.930(9)
_cell_angle_gamma 90.00
_cell_formula_units_Z 4
_cell_length_a 8.377(5)
_cell_length_b 13.291(8)
_cell_length_c 17.116(10)
_cell_measurement_reflns_used 1002
_cell_measurement_temperature 293(2)
_cell_measurement_theta_max 26.36
_cell_measurement_theta_min 2.88
_cell_volume 1887.5(19)
_computing_cell_refinement 'Bruker SMART'
_computing_data_collection 'Bruker SMART'
_computing_data_reduction 'Bruker SAINT'
_computing_molecular_graphics 'Bruker SHELXTL'
_computing_publication_material 'Bruker SHELXTL'
_computing_structure_refinement 'SHELXL-97 (Sheldrick, 1997)'
_computing_structure_solution 'SHELXS-97 (Sheldrick, 1990)'
_diffrn_ambient_temperature 293(2)
_diffrn_measured_fraction_theta_full 1.000
_diffrn_measured_fraction_theta_max 1.000
_diffrn_measurement_device_type 'CCD area detector'
_diffrn_measurement_method 'phi and omega scans'
_diffrn_radiation_monochromator graphite
_diffrn_radiation_source 'fine-focus sealed tube'
_diffrn_radiation_type MoK\a
_diffrn_radiation_wavelength 0.71073
_diffrn_reflns_av_R_equivalents 0.0292
_diffrn_reflns_av_sigmaI/netI 0.0300
_diffrn_reflns_limit_h_max 9
_diffrn_reflns_limit_h_min -9
_diffrn_reflns_limit_k_max 9
_diffrn_reflns_limit_k_min -15
_diffrn_reflns_limit_l_max 17
_diffrn_reflns_limit_l_min -20
_diffrn_reflns_number 9516
_diffrn_reflns_theta_full 25.01
_diffrn_reflns_theta_max 25.01
_diffrn_reflns_theta_min 1.95
_exptl_absorpt_coefficient_mu 1.337
_exptl_absorpt_correction_T_max 1.000000
_exptl_absorpt_correction_T_min 0.647485
_exptl_absorpt_correction_type multi-scan
_exptl_absorpt_process_details SADABS
_exptl_crystal_colour 'light yellow'
_exptl_crystal_density_diffrn 1.498
_exptl_crystal_density_meas ?
_exptl_crystal_density_method 'not measured'
_exptl_crystal_description needles
_exptl_crystal_F_000 880
_exptl_crystal_size_max 0.20
_exptl_crystal_size_mid 0.14
_exptl_crystal_size_min 0.08
_refine_diff_density_max 0.392
_refine_diff_density_min -0.318
_refine_diff_density_rms 0.060
_refine_ls_extinction_method none
_refine_ls_goodness_of_fit_ref 1.087
_refine_ls_hydrogen_treatment mixed
_refine_ls_matrix_type full
_refine_ls_number_parameters 248
_refine_ls_number_reflns 3329
_refine_ls_number_restraints 0
_refine_ls_restrained_S_all 1.087
_refine_ls_R_factor_all 0.0435
_refine_ls_R_factor_gt 0.0318
_refine_ls_shift/su_max 0.001
_refine_ls_shift/su_mean 0.000
_refine_ls_structure_factor_coef Fsqd
_refine_ls_weighting_details 'calc w=1/[\s^2^(Fo^2^)+(0.0424P)^2^+0.5367P] where P=(Fo^2^+2Fc^2^)/3'
_refine_ls_weighting_scheme calc
_refine_ls_wR_factor_gt 0.0777
_refine_ls_wR_factor_ref 0.0832
_reflns_number_gt 2776
_reflns_number_total 3329
_reflns_threshold_expression >2sigma(I)
_cod_data_source_file cg060173lsi20060329_100234.cif
_cod_data_source_block compound_1
_cod_depositor_comments
;
The following automatic conversions were performed:

'_symmetry_cell_setting' value 'Monoclinic' changed to 'monoclinic'
according to
/usr/data/users/saulius/automatic-downloads/retrospective/ACS/lib/dictionaries/cif_core.dic
dictionary named 'cif_core.dic' version 2.4.2 from
2011-04-26.

'_exptl_absorpt_correction_type' value 'MULTI-SCAN'
changed to 'multi-scan' according to
/usr/data/users/saulius/automatic-downloads/retrospective/ACS/lib/dictionaries/cif_core.dic
dictionary named 'cif_core.dic' version 2.4.2 from 2011-04-26.

Automatic conversion script
Id: cif_fix_values 2281 2013-09-26 08:29:07Z andrius 

The following automatic conversions were performed:

'_exptl_crystal_density_meas' value 'NONE' was changed to '?' - the
value is perceived as not measured.

Automatic conversion script
Id: cif_fix_values 3008 2015-01-20 13:52:24Z robertas 
;
_cod_original_cell_volume 1888(2)
_cod_original_sg_symbol_H-M P2(1)/n
_cod_database_code 4511499

loop_
_symmetry_equiv_pos_as_xyz
'x, y, z'
'-x+1/2, y+1/2, -z+1/2'
'-x, -y, -z'
'x-1/2, -y-1/2, z-1/2'

loop_
_atom_site_label
_atom_site_type_symbol
_atom_site_fract_x
_atom_site_fract_y
_atom_site_fract_z
_atom_site_U_iso_or_equiv
_atom_site_adp_type
_atom_site_occupancy
_atom_site_symmetry_multiplicity
_atom_site_calc_flag
_atom_site_refinement_flags
Zn1 Zn 0.68596(3) 0.46175(2) 0.076996(16) 0.03293(11) Uani 1 1 d .
O1 O 0.7175(2) 0.45866(14) -0.03796(11) 0.0476(5) Uani 1 1 d .
O2 O 0.4963(2) 0.47224(14) -0.12510(12) 0.0489(5) Uani 1 1 d .
O3 O 0.9024(2) 0.38056(16) 0.11550(11) 0.0548(5) Uani 1 1 d .
O4 O 0.7820(2) 0.42454(17) 0.21253(12) 0.0578(5) Uani 1 1 d .
N1 N 0.5466(2) 0.32204(15) 0.06526(12) 0.0351(5) Uani 1 1 d .
N2 N 0.2156(3) 0.01006(18) 0.09809(14) 0.0479(6) Uani 1 1 d .
N3 N 0.1451(3) -0.08310(18) 0.07458(14) 0.0494(6) Uani 1 1 d .
N4 N -0.1915(2) -0.39490(15) 0.08681(11) 0.0319(5) Uani 1 1 d .
C1 C 0.5487(3) 0.26072(19) 0.00433(15) 0.0417(6) Uani 1 1 d .
H1 H 0.6108 0.2786 -0.0345 0.050 Uiso 1 1 calc R
C2 C 0.4637(3) 0.17195(19) -0.00428(15) 0.0428(6) Uani 1 1 d .
H2 H 0.4662 0.1324 -0.0489 0.051 Uiso 1 1 calc R
C3 C 0.3744(3) 0.14195(19) 0.05389(14) 0.0349(6) Uani 1 1 d .
C4 C 0.3741(3) 0.2053(2) 0.11788(15) 0.0433(6) Uani 1 1 d .
H4 H 0.3164 0.1881 0.1586 0.052 Uiso 1 1 calc R
C5 C 0.4589(3) 0.2934(2) 0.12114(15) 0.0404(6) Uani 1 1 d .
H5 H 0.4556 0.3355 0.1643 0.049 Uiso 1 1 calc R
C6 C 0.2881(3) 0.0465(2) 0.04457(16) 0.0431(6) Uani 1 1 d .
H6 H 0.2864 0.0111 -0.0024 0.052 Uiso 1 1 calc R
C7 C 0.0525(3) -0.11486(19) 0.12093(15) 0.0383(6) Uani 1 1 d .
H7 H 0.0375 -0.0765 0.1648 0.046 Uiso 1 1 calc R
C8 C -0.0318(3) -0.21044(18) 0.10741(14) 0.0325(5) Uani 1 1 d .
C9 C -0.0186(3) -0.27136(19) 0.04259(14) 0.0362(6) Uani 1 1 d .
H9 H 0.0444 -0.2511 0.0048 0.043 Uiso 1 1 calc R
C10 C -0.0986(3) -0.36113(19) 0.03476(14) 0.0345(6) Uani 1 1 d .
H10 H -0.0880 -0.4008 -0.0090 0.041 Uiso 1 1 calc R
C11 C -0.2046(3) -0.3363(2) 0.14864(14) 0.0398(6) Uani 1 1 d .
H11 H -0.2689 -0.3584 0.1854 0.048 Uiso 1 1 calc R
C12 C -0.1286(3) -0.2453(2) 0.16117(15) 0.0399(6) Uani 1 1 d .
H12 H -0.1418 -0.2071 0.2054 0.048 Uiso 1 1 calc R
C13 C 0.6429(3) 0.45683(18) -0.10591(15) 0.0340(5) Uani 1 1 d .
C14 C 0.7392(4) 0.4334(3) -0.17090(17) 0.0592(9) Uani 1 1 d .
H14A H 0.7525 0.3619 -0.1745 0.089 Uiso 1 1 calc R
H14B H 0.8430 0.4649 -0.1600 0.089 Uiso 1 1 calc R
H14C H 0.6839 0.4585 -0.2199 0.089 Uiso 1 1 calc R
C15 C 0.8981(3) 0.3835(2) 0.18724(15) 0.0405(6) Uani 1 1 d .
C16 C 1.0292(4) 0.3382(3) 0.2444(2) 0.0752(11) Uani 1 1 d .
H16A H 1.0725 0.3884 0.2817 0.113 Uiso 1 1 calc R
H16B H 1.1130 0.3137 0.2164 0.113 Uiso 1 1 calc R
H16C H 0.9864 0.2836 0.2717 0.113 Uiso 1 1 calc R
O5 O 0.7807(4) 0.5130(2) 0.35832(13) 0.0811(8) Uani 1 1 d .
H5A H 0.7882 0.4895 0.3147 0.122 Uiso 1 1 calc R
C17 C 0.6905(4) 0.6018(3) 0.34971(19) 0.0662(9) Uani 1 1 d .
H17A H 0.6517 0.6174 0.3985 0.099 Uiso 1 1 calc R
H17B H 0.6008 0.5932 0.3089 0.099 Uiso 1 1 calc R
H17C H 0.7573 0.6559 0.3358 0.099 Uiso 1 1 calc R

loop_
_atom_site_aniso_label
_atom_site_aniso_U_11
_atom_site_aniso_U_22
_atom_site_aniso_U_33
_atom_site_aniso_U_23
_atom_site_aniso_U_13
_atom_site_aniso_U_12
Zn1 0.02952(17) 0.02970(17) 0.03952(18) 0.00017(13) 0.00452(11) -0.00633(12)
O1 0.0538(11) 0.0515(12) 0.0378(10) -0.0021(9) 0.0074(9) -0.0170(10)
O2 0.0329(10) 0.0498(12) 0.0649(12) -0.0098(10) 0.0094(9) -0.0031(9)
O3 0.0640(13) 0.0607(14) 0.0403(11) 0.0003(10) 0.0092(9) -0.0101(11)
O4 0.0545(12) 0.0563(13) 0.0638(13) -0.0020(11) 0.0130(10) 0.0055(11)
N1 0.0368(11) 0.0297(11) 0.0393(11) 0.0017(9) 0.0065(9) -0.0069(9)
N2 0.0539(14) 0.0380(13) 0.0535(14) -0.0082(11) 0.0130(11) -0.0222(11)
N3 0.0575(14) 0.0387(13) 0.0543(14) -0.0104(11) 0.0166(12) -0.0250(12)
N4 0.0334(11) 0.0303(11) 0.0329(10) -0.0016(9) 0.0079(8) -0.0071(9)
C1 0.0495(15) 0.0361(14) 0.0428(15) 0.0016(12) 0.0179(12) -0.0092(12)
C2 0.0569(17) 0.0334(14) 0.0390(14) -0.0038(12) 0.0094(13) -0.0077(13)
C3 0.0346(13) 0.0313(13) 0.0384(13) 0.0024(11) 0.0036(10) -0.0077(11)
C4 0.0477(15) 0.0418(16) 0.0430(15) -0.0002(12) 0.0154(12) -0.0129(13)
C5 0.0492(15) 0.0359(15) 0.0369(13) -0.0044(12) 0.0082(12) -0.0097(12)
C6 0.0478(16) 0.0370(15) 0.0443(15) -0.0048(12) 0.0063(12) -0.0114(12)
C7 0.0395(14) 0.0332(14) 0.0419(14) -0.0065(12) 0.0047(11) -0.0079(11)
C8 0.0277(12) 0.0306(13) 0.0389(13) 0.0005(11) 0.0038(10) -0.0051(10)
C9 0.0349(13) 0.0361(14) 0.0395(13) -0.0016(11) 0.0116(11) -0.0097(11)
C10 0.0344(13) 0.0347(14) 0.0363(13) -0.0063(11) 0.0116(10) -0.0070(11)
C11 0.0438(14) 0.0410(15) 0.0375(14) -0.0030(12) 0.0160(11) -0.0148(12)
C12 0.0457(15) 0.0396(16) 0.0364(13) -0.0118(12) 0.0132(11) -0.0095(12)
C13 0.0349(13) 0.0274(12) 0.0403(14) 0.0002(11) 0.0072(11) -0.0097(11)
C14 0.0461(17) 0.087(3) 0.0461(16) 0.0007(16) 0.0121(13) 0.0041(16)
C15 0.0404(15) 0.0366(15) 0.0438(15) 0.0036(12) 0.0040(12) -0.0063(12)
C16 0.061(2) 0.083(3) 0.076(2) 0.021(2) -0.0115(18) 0.0096(19)
O5 0.108(2) 0.0837(19) 0.0526(14) -0.0001(13) 0.0141(14) 0.0204(16)
C17 0.081(2) 0.061(2) 0.0571(19) 0.0003(17) 0.0118(17) -0.0034(19)

loop_
_atom_type_symbol
_atom_type_description
_atom_type_scat_dispersion_real
_atom_type_scat_dispersion_imag
_atom_type_scat_source
C C 0.0033 0.0016 'International Tables Vol C Tables 4.2.6.8 and 6.1.1.4'
H H 0.0000 0.0000 'International Tables Vol C Tables 4.2.6.8 and 6.1.1.4'
N N 0.0061 0.0033 'International Tables Vol C Tables 4.2.6.8 and 6.1.1.4'
O O 0.0106 0.0060 'International Tables Vol C Tables 4.2.6.8 and 6.1.1.4'
Zn Zn 0.2839 1.4301 'International Tables Vol C Tables 4.2.6.8 and 6.1.1.4'

loop_
_geom_angle_atom_site_label_1
_geom_angle_atom_site_label_2
_geom_angle_atom_site_label_3
_geom_angle
_geom_angle_site_symmetry_1
_geom_angle_site_symmetry_3
O1 Zn1 O2 127.59(8) . 3_665
O1 Zn1 O3 94.05(8) . .
O2 Zn1 O3 138.34(8) 3_665 .
O1 Zn1 N4 88.22(7) . 1_665
O2 Zn1 N4 87.89(8) 3_665 1_665
O3 Zn1 N4 92.73(9) . 1_665
O1 Zn1 N1 91.90(7) . .
O2 Zn1 N1 88.99(8) 3_665 .
O3 Zn1 N1 91.09(9) . .
N4 Zn1 N1 176.16(7) 1_665 .
O1 Zn1 O4 149.91(8) . .
O2 Zn1 O4 82.40(8) 3_665 .
O3 Zn1 O4 55.95(7) . .
N4 Zn1 O4 90.81(8) 1_665 .
N1 Zn1 O4 91.00(8) . .
C13 O1 Zn1 142.64(18) . .
C13 O2 Zn1 137.23(18) . 3_665
C15 O3 Zn1 98.71(18) . .
C15 O4 Zn1 85.87(17) . .
C1 N1 C5 117.1(2) . .
C1 N1 Zn1 121.95(17) . .
C5 N1 Zn1 120.95(17) . .
C6 N2 N3 110.8(2) . .
C7 N3 N2 112.7(2) . .
C11 N4 C10 116.9(2) . .
C11 N4 Zn1 119.18(16) . 1_445
C10 N4 Zn1 123.90(16) . 1_445
N1 C1 C2 123.3(2) . .
N1 C1 H1 118.4 . .
C2 C1 H1 118.4 . .
C1 C2 C3 119.6(2) . .
C1 C2 H2 120.2 . .
C3 C2 H2 120.2 . .
C4 C3 C2 117.1(2) . .
C4 C3 C6 124.2(2) . .
C2 C3 C6 118.8(2) . .
C5 C4 C3 119.8(2) . .
C5 C4 H4 120.1 . .
C3 C4 H4 120.1 . .
N1 C5 C4 123.2(2) . .
N1 C5 H5 118.4 . .
C4 C5 H5 118.4 . .
N2 C6 C3 122.3(3) . .
N2 C6 H6 118.8 . .
C3 C6 H6 118.8 . .
N3 C7 C8 121.4(2) . .
N3 C7 H7 119.3 . .
C8 C7 H7 119.3 . .
C12 C8 C9 116.9(2) . .
C12 C8 C7 120.1(2) . .
C9 C8 C7 123.0(2) . .
C10 C9 C8 119.7(2) . .
C10 C9 H9 120.2 . .
C8 C9 H9 120.2 . .
N4 C10 C9 123.4(2) . .
N4 C10 H10 118.3 . .
C9 C10 H10 118.3 . .
N4 C11 C12 123.6(2) . .
N4 C11 H11 118.2 . .
C12 C11 H11 118.2 . .
C11 C12 C8 119.5(2) . .
C11 C12 H12 120.2 . .
C8 C12 H12 120.2 . .
O1 C13 O2 126.5(2) . .
O1 C13 C14 116.5(2) . .
O2 C13 C14 116.9(2) . .
C13 C14 H14A 109.5 . .
C13 C14 H14B 109.5 . .
H14A C14 H14B 109.5 . .
C13 C14 H14C 109.5 . .
H14A C14 H14C 109.5 . .
H14B C14 H14C 109.5 . .
O3 C15 O4 119.4(3) . .
O3 C15 C16 121.3(3) . .
O4 C15 C16 119.3(3) . .
C15 C16 H16A 109.5 . .
C15 C16 H16B 109.5 . .
H16A C16 H16B 109.5 . .
C15 C16 H16C 109.5 . .
H16A C16 H16C 109.5 . .
H16B C16 H16C 109.5 . .
C17 O5 H5A 109.5 . .
O5 C17 H17A 109.5 . .
O5 C17 H17B 109.5 . .
H17A C17 H17B 109.5 . .
O5 C17 H17C 109.5 . .
H17A C17 H17C 109.5 . .
H17B C17 H17C 109.5 . .

loop_
_geom_bond_atom_site_label_1
_geom_bond_atom_site_label_2
_geom_bond_distance
_geom_bond_site_symmetry_2
Zn1 O1 2.022(2) .
Zn1 O2 2.031(2) 3_665
Zn1 O3 2.134(2) .
Zn1 N4 2.160(2) 1_665
Zn1 N1 2.188(2) .
Zn1 O4 2.400(2) .
O1 C13 1.243(3) .
O2 C13 1.244(3) .
O2 Zn1 2.031(2) 3_665
O3 C15 1.234(3) .
O4 C15 1.244(3) .
N1 C1 1.326(3) .
N1 C5 1.339(3) .
N2 C6 1.263(3) .
N2 N3 1.407(3) .
N3 C7 1.256(3) .
N4 C11 1.331(3) .
N4 C10 1.339(3) .
N4 Zn1 2.160(2) 1_445
C1 C2 1.375(4) .
C1 H1 0.9300 .
C2 C3 1.384(4) .
C2 H2 0.9300 .
C3 C4 1.382(4) .
C3 C6 1.458(3) .
C4 C5 1.366(4) .
C4 H4 0.9300 .
C5 H5 0.9300 .
C6 H6 0.9300 .
C7 C8 1.456(3) .
C7 H7 0.9300 .
C8 C12 1.387(3) .
C8 C9 1.390(3) .
C9 C10 1.366(3) .
C9 H9 0.9300 .
C10 H10 0.9300 .
C11 C12 1.370(4) .
C11 H11 0.9300 .
C12 H12 0.9300 .
C13 C14 1.494(4) .
C14 H14A 0.9600 .
C14 H14B 0.9600 .
C14 H14C 0.9600 .
C15 C16 1.492(4) .
C16 H16A 0.9600 .
C16 H16B 0.9600 .
C16 H16C 0.9600 .
O5 C17 1.399(4) .
O5 H5A 0.8200 .
C17 H17A 0.9600 .
C17 H17B 0.9600 .
C17 H17C 0.9600 .

loop_
_geom_torsion_atom_site_label_1
_geom_torsion_atom_site_label_2
_geom_torsion_atom_site_label_3
_geom_torsion_atom_site_label_4
_geom_torsion
_geom_torsion_site_symmetry_1
O2 Zn1 O1 C13 -32.3(3) 3_665
O3 Zn1 O1 C13 149.1(3) .
N4 Zn1 O1 C13 -118.3(3) 1_665
N1 Zn1 O1 C13 57.9(3) .
O4 Zn1 O1 C13 153.2(3) .
O1 Zn1 O3 C15 176.48(16) .
O2 Zn1 O3 C15 -1.8(2) 3_665
N4 Zn1 O3 C15 88.07(17) 1_665
N1 Zn1 O3 C15 -91.53(17) .
O4 Zn1 O3 C15 -1.07(15) .
O1 Zn1 O4 C15 -3.8(3) .
O2 Zn1 O4 C15 -179.46(17) 3_665
O3 Zn1 O4 C15 1.05(15) .
N4 Zn1 O4 C15 -91.70(17) 1_665
N1 Zn1 O4 C15 91.69(17) .
O1 Zn1 N1 C1 16.4(2) .
O2 Zn1 N1 C1 144.0(2) 3_665
O3 Zn1 N1 C1 -77.7(2) .
N4 Zn1 N1 C1 108.2(11) 1_665
O4 Zn1 N1 C1 -133.6(2) .
O1 Zn1 N1 C5 -165.7(2) .
O2 Zn1 N1 C5 -38.1(2) 3_665
O3 Zn1 N1 C5 100.2(2) .
N4 Zn1 N1 C5 -73.9(11) 1_665
O4 Zn1 N1 C5 44.3(2) .
C6 N2 N3 C7 -170.3(3) .
C5 N1 C1 C2 1.4(4) .
Zn1 N1 C1 C2 179.3(2) .
N1 C1 C2 C3 -2.0(4) .
C1 C2 C3 C4 1.0(4) .
C1 C2 C3 C6 -178.6(3) .
C2 C3 C4 C5 0.4(4) .
C6 C3 C4 C5 -180.0(2) .
C1 N1 C5 C4 0.2(4) .
Zn1 N1 C5 C4 -177.8(2) .
C3 C4 C5 N1 -1.1(4) .
N3 N2 C6 C3 -178.9(2) .
C4 C3 C6 N2 -5.8(4) .
C2 C3 C6 N2 173.8(3) .
N2 N3 C7 C8 -179.6(2) .
N3 C7 C8 C12 177.6(3) .
N3 C7 C8 C9 -1.3(4) .
C12 C8 C9 C10 -0.4(4) .
C7 C8 C9 C10 178.6(2) .
C11 N4 C10 C9 0.2(4) .
Zn1 N4 C10 C9 -178.38(19) 1_445
C8 C9 C10 N4 0.1(4) .
C10 N4 C11 C12 -0.2(4) .
Zn1 N4 C11 C12 178.4(2) 1_445
N4 C11 C12 C8 0.0(4) .
C9 C8 C12 C11 0.3(4) .
C7 C8 C12 C11 -178.6(2) .
Zn1 O1 C13 O2 12.2(5) .
Zn1 O1 C13 C14 -167.6(2) .
Zn1 O2 C13 O1 19.1(4) 3_665
Zn1 O2 C13 C14 -161.1(2) 3_665
Zn1 O3 C15 O4 2.0(3) .
Zn1 O3 C15 C16 -178.3(2) .
Zn1 O4 C15 O3 -1.7(2) .
Zn1 O4 C15 C16 178.5(3) .
